data_7118527
loop_
_publ_author_name
'Hadlington, Terrance J.'
'Abdalla, Joseph A. B.'
'Tirfoin, R\'emi'
'Aldridge, Simon'
'Jones, Cameron'

_publ_section_title
;
 Stabilization of a two-coordinate, acyclic diaminosilylene (ADASi):
 completion of the series of isolable diaminotetrylenes, :E(NR2)2 (E =
 group 14 element).
;
_journal_issue 8
_journal_name_full 'Chemical communications (Cambridge, England)'
_journal_page_first 1717
_journal_page_last 1720
_journal_paper_doi 10.1039/c5cc09673a
_journal_volume 52
_journal_year 2016
_chemical_formula_sum 'C60 H95 B2 N6 O0.5 Si3'
_chemical_formula_weight 1014.31
_chemical_name_systematic
; 
 ? 
;
_space_group_IT_number 14
_symmetry_cell_setting monoclinic
_symmetry_space_group_name_Hall '-P 2yn'
_symmetry_space_group_name_H-M 'P 1 21/n 1'
_atom_sites_solution_hydrogens geom
_atom_sites_solution_primary direct
_atom_sites_solution_secondary difmap
_audit_creation_method SHELXL-97
_audit_update_record
;
2015-11-23 deposited with the CCDC.
2015-12-03 downloaded from the CCDC.
;
_cell_angle_alpha 90.00
_cell_angle_beta 103.7060(10)
_cell_angle_gamma 90.00
_cell_formula_units_Z 4
_cell_length_a 13.1200(2)
_cell_length_b 22.7890(2)
_cell_length_c 21.2000(3)
_cell_measurement_temperature 150(2)
_cell_volume 6158.13(14)
_computing_structure_refinement 'SHELXL-97 (Sheldrick, 1997)'
_computing_structure_solution 'SHELXS-97 (Sheldrick, 1990)'
_diffrn_ambient_temperature 150(2)
_diffrn_measured_fraction_theta_full 0.993
_diffrn_measured_fraction_theta_max 0.993
_diffrn_measurement_device_type 'Oxford Diffraction SuperNova'
_diffrn_radiation_monochromator graphite
_diffrn_radiation_source 'fine-focus sealed tube'
_diffrn_radiation_type CuK\a
_diffrn_radiation_wavelength 1.54180
_diffrn_reflns_av_R_equivalents 0.0286
_diffrn_reflns_av_sigmaI/netI 0.0218
_diffrn_reflns_limit_h_max 16
_diffrn_reflns_limit_h_min -16
_diffrn_reflns_limit_k_max 28
_diffrn_reflns_limit_k_min 0
_diffrn_reflns_limit_l_max 26
_diffrn_reflns_limit_l_min 0
_diffrn_reflns_number 12885
_diffrn_reflns_theta_full 76.70
_diffrn_reflns_theta_max 76.70
_diffrn_reflns_theta_min 6.43
_exptl_absorpt_coefficient_mu 1.016
_exptl_absorpt_correction_T_max 0.891
_exptl_absorpt_correction_T_min 0.830
_exptl_absorpt_correction_type multi-scan
_exptl_absorpt_process_details 'CrysAlis, (Oxford Diffraction, 2002)'
_exptl_crystal_colour yellow
_exptl_crystal_density_diffrn 1.094
_exptl_crystal_density_method 'not measured'
_exptl_crystal_description block
_exptl_crystal_F_000 2212
_exptl_crystal_size_max 0.18
_exptl_crystal_size_mid 0.16
_exptl_crystal_size_min 0.12
_platon_squeeze_details END
_refine_diff_density_max 0.391
_refine_diff_density_min -0.296
_refine_diff_density_rms 0.041
_refine_ls_extinction_method none
_refine_ls_goodness_of_fit_ref 1.045
_refine_ls_hydrogen_treatment constr
_refine_ls_matrix_type full
_refine_ls_number_parameters 644
_refine_ls_number_reflns 12885
_refine_ls_number_restraints 0
_refine_ls_restrained_S_all 1.045
_refine_ls_R_factor_all 0.0433
_refine_ls_R_factor_gt 0.0382
_refine_ls_shift/su_max 0.001
_refine_ls_shift/su_mean 0.000
_refine_ls_structure_factor_coef Fsqd
_refine_ls_weighting_details 'calc w=1/[\s^2^(Fo^2^)+(0.0594P)^2^+1.7056P] where P=(Fo^2^+2Fc^2^)/3'
_refine_ls_weighting_scheme calc
_refine_ls_wR_factor_gt 0.1030
_refine_ls_wR_factor_ref 0.1075
_reflns_number_gt 11417
_reflns_number_total 12885
_reflns_threshold_expression >2sigma(I)
_cod_data_source_file c5cc09673a2.cif
_cod_data_source_block compound1
_cod_original_sg_symbol_H-M P2(1)/n
_cod_original_formula_sum 'C60 H95 B2 N6 O0.50 Si3'
_cod_database_code 7118527

loop_
_symmetry_equiv_pos_as_xyz
'x, y, z'
'-x+1/2, y+1/2, -z+1/2'
'-x, -y, -z'
'x-1/2, -y-1/2, z-1/2'

loop_
_atom_site_label
_atom_site_type_symbol
_atom_site_fract_x
_atom_site_fract_y
_atom_site_fract_z
_atom_site_U_iso_or_equiv
_atom_site_adp_type
_atom_site_occupancy
_atom_site_symmetry_multiplicity
_atom_site_calc_flag
_atom_site_refinement_flags
Si1 Si -0.09300(2) 0.382803(14) 0.269087(16) 0.02489(8) Uani 1 1 d .
N1 N -0.19375(7) 0.33202(4) 0.26697(5) 0.02104(18) Uani 1 1 d .
C1 C -0.46466(9) 0.39482(6) 0.24387(6) 0.0296(3) Uani 1 1 d .
H1 H -0.5302 0.4085 0.2189 0.036 Uiso 1 1 calc R
B1 B -0.29536(10) 0.35789(5) 0.27188(6) 0.0204(2) Uani 1 1 d .
Si2 Si -0.17392(2) 0.257015(14) 0.288944(16) 0.02510(8) Uani 1 1 d .
N2 N -0.01203(7) 0.36056(4) 0.21916(5) 0.02044(18) Uani 1 1 d .
C2 C -0.43941(9) 0.38904(6) 0.30856(6) 0.0299(3) Uani 1 1 d .
H2 H -0.4841 0.3983 0.3365 0.036 Uiso 1 1 calc R
B2 B 0.10019(10) 0.37777(6) 0.24095(6) 0.0203(2) Uani 1 1 d .
Si3 Si -0.05385(2) 0.340128(14) 0.136192(15) 0.02353(8) Uani 1 1 d .
N3 N -0.37996(7) 0.37763(5) 0.21869(5) 0.0232(2) Uani 1 1 d .
C3 C -0.39019(9) 0.38822(5) 0.15045(6) 0.0238(2) Uani 1 1 d .
N4 N -0.33711(7) 0.36735(5) 0.32874(5) 0.0235(2) Uani 1 1 d .
C4 C -0.44229(9) 0.34687(6) 0.10504(6) 0.0269(2) Uani 1 1 d .
N5 N 0.15657(7) 0.42662(4) 0.22100(5) 0.02220(19) Uani 1 1 d .
C5 C -0.45598(11) 0.35969(7) 0.03895(6) 0.0336(3) Uani 1 1 d .
H5 H -0.4891 0.3317 0.0075 0.040 Uiso 1 1 calc R
N6 N 0.18192(7) 0.34526(5) 0.28545(5) 0.0236(2) Uani 1 1 d .
C6 C -0.42216(11) 0.41229(7) 0.01884(7) 0.0372(3) Uani 1 1 d .
H6 H -0.4312 0.4200 -0.0262 0.045 Uiso 1 1 calc R
C7 C -0.37518(11) 0.45375(7) 0.06414(7) 0.0345(3) Uani 1 1 d .
H7 H -0.3539 0.4902 0.0497 0.041 Uiso 1 1 calc R
C8 C -0.35851(9) 0.44293(6) 0.13074(6) 0.0283(2) Uani 1 1 d .
C9 C -0.49034(10) 0.29134(6) 0.12453(6) 0.0304(3) Uani 1 1 d .
H9 H -0.4637 0.2860 0.1724 0.036 Uiso 1 1 calc R
C10 C -0.46154(12) 0.23683(7) 0.09070(8) 0.0393(3) Uani 1 1 d .
H10A H -0.4961 0.2384 0.0444 0.059 Uiso 1 1 calc R
H10B H -0.4847 0.2017 0.1100 0.059 Uiso 1 1 calc R
H10C H -0.3853 0.2354 0.0960 0.059 Uiso 1 1 calc R
C11 C -0.61024(11) 0.29788(7) 0.10996(8) 0.0411(3) Uani 1 1 d .
H11A H -0.6285 0.3295 0.1366 0.062 Uiso 1 1 calc R
H11B H -0.6414 0.2610 0.1201 0.062 Uiso 1 1 calc R
H11C H -0.6373 0.3073 0.0639 0.062 Uiso 1 1 calc R
C12 C -0.31516(11) 0.49170(6) 0.17859(7) 0.0362(3) Uani 1 1 d .
H12 H -0.2883 0.4730 0.2220 0.043 Uiso 1 1 calc R
C13 C -0.22534(17) 0.52516(10) 0.16269(13) 0.0710(6) Uani 1 1 d .
H13A H -0.1675 0.4981 0.1622 0.106 Uiso 1 1 calc R
H13B H -0.2014 0.5555 0.1956 0.106 Uiso 1 1 calc R
H13C H -0.2488 0.5436 0.1199 0.106 Uiso 1 1 calc R
C14 C -0.40215(16) 0.53410(9) 0.18485(12) 0.0647(6) Uani 1 1 d .
H14A H -0.3734 0.5643 0.2171 0.097 Uiso 1 1 calc R
H14B H -0.4577 0.5125 0.1987 0.097 Uiso 1 1 calc R
H14C H -0.4312 0.5528 0.1428 0.097 Uiso 1 1 calc R
C15 C -0.29148(9) 0.36558(6) 0.39750(6) 0.0249(2) Uani 1 1 d .
C16 C -0.32215(10) 0.32164(6) 0.43540(6) 0.0290(3) Uani 1 1 d .
C17 C -0.27669(11) 0.32107(7) 0.50203(6) 0.0354(3) Uani 1 1 d .
H17 H -0.2959 0.2913 0.5284 0.043 Uiso 1 1 calc R
C18 C -0.20430(12) 0.36308(7) 0.53009(7) 0.0391(3) Uani 1 1 d .
H18 H -0.1717 0.3611 0.5751 0.047 Uiso 1 1 calc R
C19 C -0.17931(11) 0.40806(7) 0.49259(7) 0.0371(3) Uani 1 1 d .
H19 H -0.1310 0.4375 0.5126 0.044 Uiso 1 1 calc R
C20 C -0.22364(10) 0.41110(6) 0.42594(6) 0.0293(3) Uani 1 1 d .
C21 C -0.40685(11) 0.27708(7) 0.40739(7) 0.0365(3) Uani 1 1 d .
H21 H -0.4238 0.2807 0.3590 0.044 Uiso 1 1 calc R
C22 C -0.37131(15) 0.21393(7) 0.42524(9) 0.0489(4) Uani 1 1 d .
H22A H -0.3070 0.2059 0.4108 0.073 Uiso 1 1 calc R
H22B H -0.4265 0.1867 0.4039 0.073 Uiso 1 1 calc R
H22C H -0.3576 0.2089 0.4724 0.073 Uiso 1 1 calc R
C23 C -0.50664(12) 0.29074(9) 0.43041(8) 0.0495(4) Uani 1 1 d .
H23A H -0.4921 0.2868 0.4777 0.074 Uiso 1 1 calc R
H23B H -0.5622 0.2632 0.4102 0.074 Uiso 1 1 calc R
H23C H -0.5294 0.3310 0.4180 0.074 Uiso 1 1 calc R
C24 C -0.20835(13) 0.46510(6) 0.38737(7) 0.0380(3) Uani 1 1 d .
H24 H -0.2135 0.4522 0.3416 0.046 Uiso 1 1 calc R
C25 C -0.29747(19) 0.50877(8) 0.38602(10) 0.0605(5) Uani 1 1 d .
H25A H -0.3649 0.4898 0.3673 0.091 Uiso 1 1 calc R
H25B H -0.2888 0.5428 0.3595 0.091 Uiso 1 1 calc R
H25C H -0.2958 0.5216 0.4304 0.091 Uiso 1 1 calc R
C26 C -0.10363(18) 0.49536(9) 0.41052(11) 0.0625(5) Uani 1 1 d .
H26A H -0.0944 0.5069 0.4561 0.094 Uiso 1 1 calc R
H26B H -0.1014 0.5304 0.3840 0.094 Uiso 1 1 calc R
H26C H -0.0472 0.4685 0.4065 0.094 Uiso 1 1 calc R
C27 C -0.07360(12) 0.21858(6) 0.25413(8) 0.0387(3) Uani 1 1 d .
H27A H -0.1068 0.2038 0.2107 0.058 Uiso 1 1 calc R
H27B H -0.0439 0.1857 0.2823 0.058 Uiso 1 1 calc R
H27C H -0.0176 0.2461 0.2512 0.058 Uiso 1 1 calc R
C28 C -0.12109(11) 0.24930(6) 0.37849(7) 0.0341(3) Uani 1 1 d .
H28A H -0.0476 0.2620 0.3901 0.051 Uiso 1 1 calc R
H28B H -0.1257 0.2082 0.3910 0.051 Uiso 1 1 calc R
H28C H -0.1623 0.2737 0.4013 0.051 Uiso 1 1 calc R
C29 C -0.30051(11) 0.21646(6) 0.26271(8) 0.0370(3) Uani 1 1 d .
H29A H -0.3548 0.2365 0.2794 0.055 Uiso 1 1 calc R
H29B H -0.2917 0.1763 0.2797 0.055 Uiso 1 1 calc R
H29C H -0.3215 0.2153 0.2152 0.055 Uiso 1 1 calc R
C30 C 0.26387(9) 0.42001(6) 0.24980(6) 0.0275(2) Uani 1 1 d .
H30 H 0.3178 0.4455 0.2433 0.033 Uiso 1 1 calc R
C31 C 0.27873(9) 0.37242(6) 0.28768(6) 0.0287(3) Uani 1 1 d .
H31 H 0.3447 0.3590 0.3124 0.034 Uiso 1 1 calc R
C32 C 0.12577(8) 0.47887(5) 0.18321(6) 0.0230(2) Uani 1 1 d .
C33 C 0.07648(9) 0.52530(5) 0.20883(6) 0.0271(2) Uani 1 1 d .
C34 C 0.04461(11) 0.57384(6) 0.16893(7) 0.0334(3) Uani 1 1 d .
H34 H 0.0073 0.6045 0.1839 0.040 Uiso 1 1 calc R
C35 C 0.06586(11) 0.57853(6) 0.10818(7) 0.0358(3) Uani 1 1 d .
H35 H 0.0421 0.6117 0.0817 0.043 Uiso 1 1 calc R
C36 C 0.12140(11) 0.53499(6) 0.08631(6) 0.0319(3) Uani 1 1 d .
H36 H 0.1386 0.5393 0.0455 0.038 Uiso 1 1 calc R
C37 C 0.15288(9) 0.48449(5) 0.12315(6) 0.0246(2) Uani 1 1 d .
C38 C 0.06329(12) 0.52550(6) 0.27850(7) 0.0345(3) Uani 1 1 d .
H38 H 0.0202 0.4906 0.2843 0.041 Uiso 1 1 calc R
C39 C 0.00813(15) 0.58087(8) 0.29517(9) 0.0509(4) Uani 1 1 d .
H39A H 0.0035 0.5791 0.3406 0.076 Uiso 1 1 calc R
H39B H -0.0626 0.5832 0.2669 0.076 Uiso 1 1 calc R
H39C H 0.0483 0.6157 0.2886 0.076 Uiso 1 1 calc R
C40 C 0.16809(15) 0.52186(8) 0.32849(8) 0.0480(4) Uani 1 1 d .
H40A H 0.2044 0.4857 0.3217 0.072 Uiso 1 1 calc R
H40B H 0.1557 0.5218 0.3723 0.072 Uiso 1 1 calc R
H40C H 0.2115 0.5558 0.3236 0.072 Uiso 1 1 calc R
C41 C 0.21947(10) 0.44032(6) 0.09741(6) 0.0282(2) Uani 1 1 d .
H41 H 0.2296 0.4052 0.1264 0.034 Uiso 1 1 calc R
C42 C 0.16922(13) 0.42022(7) 0.02820(7) 0.0391(3) Uani 1 1 d .
H42A H 0.1003 0.4030 0.0268 0.059 Uiso 1 1 calc R
H42B H 0.2142 0.3908 0.0147 0.059 Uiso 1 1 calc R
H42C H 0.1610 0.4540 -0.0012 0.059 Uiso 1 1 calc R
C43 C 0.32771(11) 0.46730(7) 0.09952(8) 0.0382(3) Uani 1 1 d .
H43A H 0.3197 0.5004 0.0692 0.057 Uiso 1 1 calc R
H43B H 0.3733 0.4376 0.0871 0.057 Uiso 1 1 calc R
H43C H 0.3591 0.4811 0.1436 0.057 Uiso 1 1 calc R
C44 C 0.18280(9) 0.29570(5) 0.32769(6) 0.0246(2) Uani 1 1 d .
C45 C 0.16479(9) 0.30477(6) 0.38962(6) 0.0262(2) Uani 1 1 d .
C46 C 0.17173(11) 0.25657(6) 0.43104(7) 0.0331(3) Uani 1 1 d .
H46 H 0.1584 0.2617 0.4728 0.040 Uiso 1 1 calc R
C47 C 0.19758(12) 0.20145(6) 0.41244(7) 0.0380(3) Uani 1 1 d .
H47 H 0.2003 0.1690 0.4409 0.046 Uiso 1 1 calc R
C48 C 0.21941(12) 0.19382(6) 0.35252(7) 0.0381(3) Uani 1 1 d .
H48 H 0.2387 0.1561 0.3403 0.046 Uiso 1 1 calc R
C49 C 0.21358(11) 0.24084(6) 0.30925(7) 0.0314(3) Uani 1 1 d .
C50 C 0.14811(11) 0.36590(6) 0.41435(6) 0.0325(3) Uani 1 1 d .
H50 H 0.1136 0.3905 0.3762 0.039 Uiso 1 1 calc R
C51 C 0.07896(16) 0.36697(8) 0.46284(10) 0.0523(4) Uani 1 1 d .
H51A H 0.0111 0.3489 0.4432 0.079 Uiso 1 1 calc R
H51B H 0.0680 0.4077 0.4746 0.079 Uiso 1 1 calc R
H51C H 0.1133 0.3451 0.5019 0.079 Uiso 1 1 calc R
C52 C 0.25421(14) 0.39379(8) 0.44564(9) 0.0503(4) Uani 1 1 d .
H52A H 0.2895 0.3704 0.4833 0.075 Uiso 1 1 calc R
H52B H 0.2432 0.4338 0.4597 0.075 Uiso 1 1 calc R
H52C H 0.2978 0.3950 0.4140 0.075 Uiso 1 1 calc R
C53 C 0.24907(13) 0.23178(7) 0.24663(7) 0.0414(3) Uani 1 1 d .
H53 H 0.2255 0.2664 0.2179 0.050 Uiso 1 1 calc R
C54 C 0.20160(19) 0.17701(8) 0.21038(9) 0.0601(5) Uani 1 1 d .
H54A H 0.2301 0.1421 0.2355 0.090 Uiso 1 1 calc R
H54B H 0.2189 0.1757 0.1679 0.090 Uiso 1 1 calc R
H54C H 0.1252 0.1779 0.2044 0.090 Uiso 1 1 calc R
C55 C 0.36980(15) 0.22938(9) 0.26174(9) 0.0526(4) Uani 1 1 d .
H55A H 0.3986 0.2675 0.2784 0.079 Uiso 1 1 calc R
H55B H 0.3923 0.2200 0.2220 0.079 Uiso 1 1 calc R
H55C H 0.3953 0.1991 0.2944 0.079 Uiso 1 1 calc R
C56 C -0.17454(11) 0.29366(7) 0.11555(7) 0.0356(3) Uani 1 1 d .
H56A H -0.1569 0.2534 0.1305 0.053 Uiso 1 1 calc R
H56B H -0.2028 0.2937 0.0684 0.053 Uiso 1 1 calc R
H56C H -0.2271 0.3095 0.1370 0.053 Uiso 1 1 calc R
C57 C 0.05374(11) 0.29948(7) 0.11101(7) 0.0348(3) Uani 1 1 d .
H57A H 0.1185 0.3226 0.1223 0.052 Uiso 1 1 calc R
H57B H 0.0342 0.2929 0.0640 0.052 Uiso 1 1 calc R
H57C H 0.0650 0.2616 0.1336 0.052 Uiso 1 1 calc R
C58 C -0.08998(11) 0.40582(6) 0.08335(7) 0.0347(3) Uani 1 1 d .
H58A H -0.1557 0.4224 0.0898 0.052 Uiso 1 1 calc R
H58B H -0.0991 0.3944 0.0378 0.052 Uiso 1 1 calc R
H58C H -0.0341 0.4352 0.0947 0.052 Uiso 1 1 calc R

loop_
_atom_site_aniso_label
_atom_site_aniso_U_11
_atom_site_aniso_U_22
_atom_site_aniso_U_33
_atom_site_aniso_U_23
_atom_site_aniso_U_13
_atom_site_aniso_U_12
Si1 0.02126(15) 0.02609(16) 0.03006(17) -0.00687(12) 0.01152(12) -0.00480(11)
N1 0.0180(4) 0.0243(4) 0.0211(4) 0.0012(4) 0.0050(3) -0.0010(3)
C1 0.0195(5) 0.0436(7) 0.0258(6) 0.0032(5) 0.0055(4) 0.0069(5)
B1 0.0192(5) 0.0225(6) 0.0194(6) 0.0004(4) 0.0042(4) -0.0033(4)
Si2 0.02303(15) 0.02314(15) 0.02860(17) 0.00309(12) 0.00504(12) -0.00043(11)
N2 0.0179(4) 0.0234(4) 0.0203(4) 0.0015(3) 0.0053(3) -0.0004(3)
C2 0.0210(5) 0.0448(7) 0.0254(6) 0.0033(5) 0.0083(5) 0.0065(5)
B2 0.0197(6) 0.0243(6) 0.0178(5) 0.0009(4) 0.0061(4) 0.0023(4)
Si3 0.02178(15) 0.03006(16) 0.01865(15) -0.00055(11) 0.00461(11) -0.00103(11)
N3 0.0191(4) 0.0316(5) 0.0188(5) 0.0010(4) 0.0042(4) 0.0011(4)
C3 0.0194(5) 0.0327(6) 0.0187(5) 0.0017(4) 0.0032(4) 0.0022(4)
N4 0.0194(4) 0.0316(5) 0.0196(5) 0.0026(4) 0.0049(4) 0.0016(4)
C4 0.0241(5) 0.0332(6) 0.0228(6) 0.0004(5) 0.0043(4) 0.0012(5)
N5 0.0179(4) 0.0272(5) 0.0213(4) 0.0039(4) 0.0043(3) 0.0001(4)
C5 0.0343(6) 0.0436(7) 0.0213(6) -0.0026(5) 0.0032(5) -0.0015(5)
N6 0.0188(4) 0.0291(5) 0.0234(5) 0.0060(4) 0.0059(4) 0.0023(4)
C6 0.0377(7) 0.0524(8) 0.0211(6) 0.0069(6) 0.0063(5) -0.0007(6)
C7 0.0328(6) 0.0403(7) 0.0300(6) 0.0097(5) 0.0067(5) -0.0033(5)
C8 0.0226(5) 0.0342(6) 0.0268(6) 0.0031(5) 0.0033(4) -0.0007(5)
C9 0.0297(6) 0.0328(6) 0.0269(6) -0.0005(5) 0.0032(5) -0.0030(5)
C10 0.0405(7) 0.0353(7) 0.0396(8) -0.0072(6) 0.0046(6) -0.0043(6)
C11 0.0311(7) 0.0462(8) 0.0451(8) 0.0051(6) 0.0071(6) -0.0057(6)
C12 0.0336(7) 0.0348(7) 0.0355(7) 0.0011(5) -0.0012(5) -0.0045(5)
C13 0.0598(12) 0.0639(12) 0.0966(17) -0.0298(12) 0.0334(12) -0.0327(10)
C14 0.0489(10) 0.0597(11) 0.0819(14) -0.0311(10) 0.0084(9) -0.0003(8)
C15 0.0220(5) 0.0340(6) 0.0190(5) 0.0001(4) 0.0055(4) 0.0036(4)
C16 0.0263(6) 0.0383(7) 0.0228(6) 0.0038(5) 0.0066(5) 0.0023(5)
C17 0.0360(7) 0.0479(8) 0.0225(6) 0.0086(5) 0.0071(5) 0.0046(6)
C18 0.0379(7) 0.0575(9) 0.0198(6) -0.0003(6) 0.0027(5) 0.0044(6)
C19 0.0350(7) 0.0494(8) 0.0263(6) -0.0098(6) 0.0064(5) -0.0039(6)
C20 0.0304(6) 0.0345(6) 0.0250(6) -0.0045(5) 0.0106(5) 0.0004(5)
C21 0.0341(7) 0.0482(8) 0.0276(6) 0.0076(6) 0.0078(5) -0.0095(6)
C22 0.0552(9) 0.0432(8) 0.0508(9) 0.0075(7) 0.0175(8) -0.0135(7)
C23 0.0331(7) 0.0762(12) 0.0398(8) 0.0135(8) 0.0098(6) -0.0072(7)
C24 0.0529(8) 0.0334(7) 0.0313(7) -0.0073(5) 0.0170(6) -0.0072(6)
C25 0.0830(14) 0.0415(9) 0.0581(11) 0.0036(8) 0.0192(10) 0.0124(9)
C26 0.0720(13) 0.0525(10) 0.0635(12) -0.0074(9) 0.0171(10) -0.0274(9)
C27 0.0429(8) 0.0286(6) 0.0475(8) 0.0032(6) 0.0166(6) 0.0086(6)
C28 0.0287(6) 0.0378(7) 0.0337(7) 0.0087(5) 0.0032(5) 0.0027(5)
C29 0.0342(7) 0.0308(6) 0.0417(7) 0.0045(6) 0.0006(6) -0.0089(5)
C30 0.0174(5) 0.0365(6) 0.0285(6) 0.0057(5) 0.0049(4) -0.0024(4)
C31 0.0167(5) 0.0400(7) 0.0285(6) 0.0078(5) 0.0035(4) 0.0016(5)
C32 0.0176(5) 0.0247(5) 0.0250(5) 0.0036(4) 0.0018(4) -0.0027(4)
C33 0.0227(5) 0.0274(6) 0.0309(6) -0.0018(5) 0.0056(5) -0.0050(4)
C34 0.0306(6) 0.0262(6) 0.0420(7) -0.0014(5) 0.0058(5) 0.0020(5)
C35 0.0378(7) 0.0286(6) 0.0369(7) 0.0080(5) 0.0007(6) 0.0041(5)
C36 0.0349(6) 0.0329(6) 0.0266(6) 0.0082(5) 0.0043(5) -0.0005(5)
C37 0.0217(5) 0.0267(6) 0.0241(5) 0.0035(4) 0.0028(4) -0.0006(4)
C38 0.0426(7) 0.0286(6) 0.0368(7) -0.0052(5) 0.0184(6) -0.0094(5)
C39 0.0549(10) 0.0495(9) 0.0540(10) -0.0106(8) 0.0237(8) 0.0014(7)
C40 0.0651(10) 0.0474(9) 0.0296(7) -0.0060(6) 0.0075(7) 0.0029(8)
C41 0.0272(6) 0.0330(6) 0.0257(6) 0.0047(5) 0.0091(5) 0.0019(5)
C42 0.0450(8) 0.0447(8) 0.0289(7) -0.0014(6) 0.0115(6) 0.0018(6)
C43 0.0294(6) 0.0473(8) 0.0406(7) 0.0101(6) 0.0137(6) 0.0012(6)
C44 0.0200(5) 0.0294(6) 0.0235(5) 0.0071(4) 0.0037(4) 0.0041(4)
C45 0.0208(5) 0.0326(6) 0.0246(6) 0.0042(5) 0.0041(4) 0.0015(4)
C46 0.0311(6) 0.0422(7) 0.0271(6) 0.0112(5) 0.0093(5) 0.0049(5)
C47 0.0388(7) 0.0363(7) 0.0392(7) 0.0177(6) 0.0096(6) 0.0070(6)
C48 0.0429(7) 0.0303(6) 0.0407(8) 0.0080(6) 0.0093(6) 0.0119(6)
C49 0.0323(6) 0.0324(6) 0.0292(6) 0.0051(5) 0.0067(5) 0.0088(5)
C50 0.0359(7) 0.0350(7) 0.0258(6) -0.0003(5) 0.0061(5) 0.0009(5)
C51 0.0597(10) 0.0505(9) 0.0555(10) -0.0146(8) 0.0309(9) -0.0031(8)
C52 0.0486(9) 0.0531(9) 0.0474(9) -0.0133(7) 0.0079(7) -0.0110(7)
C53 0.0554(9) 0.0384(7) 0.0322(7) 0.0055(6) 0.0141(6) 0.0196(7)
C54 0.0904(14) 0.0446(9) 0.0458(9) -0.0087(7) 0.0171(9) 0.0187(9)
C55 0.0576(10) 0.0610(10) 0.0459(9) 0.0133(8) 0.0254(8) 0.0258(8)
C56 0.0326(6) 0.0459(8) 0.0270(6) -0.0067(5) 0.0044(5) -0.0103(6)
C57 0.0352(7) 0.0426(7) 0.0288(6) -0.0052(5) 0.0117(5) 0.0042(6)
C58 0.0321(6) 0.0433(7) 0.0255(6) 0.0070(5) 0.0006(5) -0.0003(5)

loop_
_atom_type_symbol
_atom_type_description
_atom_type_scat_dispersion_real
_atom_type_scat_dispersion_imag
_atom_type_scat_source
C C 0.0181 0.0091 'International Tables Vol C Tables 4.2.6.8 and 6.1.1.4'
H H 0.0000 0.0000 'International Tables Vol C Tables 4.2.6.8 and 6.1.1.4'
N N 0.0311 0.0180 'International Tables Vol C Tables 4.2.6.8 and 6.1.1.4'
B B 0.0090 0.0039 'International Tables Vol C Tables 4.2.6.8 and 6.1.1.4'
Si Si 0.2541 0.3302 'International Tables Vol C Tables 4.2.6.8 and 6.1.1.4'
O O 0.0492 0.0322 'International Tables Vol C Tables 4.2.6.8 and 6.1.1.4'

loop_
_geom_angle_atom_site_label_1
_geom_angle_atom_site_label_2
_geom_angle_atom_site_label_3
_geom_angle
N2 Si1 N1 110.94(5)
B1 N1 Si1 114.91(7)
B1 N1 Si2 116.27(7)
Si1 N1 Si2 124.59(6)
C2 C1 N3 109.72(10)
N3 B1 N4 103.24(9)
N3 B1 N1 127.03(10)
N4 B1 N1 129.69(10)
N1 Si2 C29 109.51(6)
N1 Si2 C28 110.70(6)
C29 Si2 C28 110.23(7)
N1 Si2 C27 114.85(6)
C29 Si2 C27 108.06(7)
C28 Si2 C27 103.31(7)
B2 N2 Si1 115.81(8)
B2 N2 Si3 115.31(7)
Si1 N2 Si3 126.01(5)
C1 C2 N4 109.56(11)
N6 B2 N5 103.37(9)
N6 B2 N2 126.25(10)
N5 B2 N2 130.24(10)
N2 Si3 C58 111.09(6)
N2 Si3 C56 115.23(5)
C58 Si3 C56 103.53(7)
N2 Si3 C57 109.62(5)
C58 Si3 C57 109.17(7)
C56 Si3 C57 107.92(7)
C1 N3 C3 116.29(10)
C1 N3 B1 108.69(9)
C3 N3 B1 134.66(10)
C4 C3 C8 121.37(11)
C4 C3 N3 119.37(11)
C8 C3 N3 118.83(11)
C2 N4 C15 117.29(10)
C2 N4 B1 108.75(10)
C15 N4 B1 133.46(10)
C5 C4 C3 118.18(12)
C5 C4 C9 118.97(12)
C3 C4 C9 122.71(11)
C30 N5 C32 116.84(9)
C30 N5 B2 108.56(10)
C32 N5 B2 134.48(9)
C6 C5 C4 121.05(13)
C31 N6 C44 116.81(10)
C31 N6 B2 108.66(10)
C44 N6 B2 134.44(10)
C5 C6 C7 120.11(12)
C6 C7 C8 121.17(13)
C7 C8 C3 117.98(12)
C7 C8 C12 119.25(12)
C3 C8 C12 122.60(11)
C4 C9 C10 112.74(11)
C4 C9 C11 109.67(11)
C10 C9 C11 109.88(12)
C13 C12 C8 114.15(14)
C13 C12 C14 109.87(16)
C8 C12 C14 110.59(12)
C16 C15 C20 121.33(11)
C16 C15 N4 119.59(11)
C20 C15 N4 118.85(11)
C17 C16 C15 118.33(12)
C17 C16 C21 119.12(12)
C15 C16 C21 122.46(11)
C18 C17 C16 120.97(13)
C17 C18 C19 119.93(13)
C18 C19 C20 121.30(13)
C19 C20 C15 117.82(12)
C19 C20 C24 120.60(12)
C15 C20 C24 121.24(12)
C16 C21 C22 112.32(12)
C16 C21 C23 109.91(13)
C22 C21 C23 110.18(13)
C26 C24 C20 114.92(14)
C26 C24 C25 109.94(15)
C20 C24 C25 109.84(13)
C31 C30 N5 109.70(10)
C30 C31 N6 109.62(10)
C37 C32 C33 121.08(11)
C37 C32 N5 118.79(10)
C33 C32 N5 119.94(11)
C34 C33 C32 117.33(12)
C34 C33 C38 119.84(12)
C32 C33 C38 122.73(11)
C35 C34 C33 121.83(12)
C36 C35 C34 119.84(12)
C35 C36 C37 121.06(12)
C36 C37 C32 118.45(11)
C36 C37 C41 117.69(11)
C32 C37 C41 123.78(11)
C40 C38 C33 112.43(12)
C40 C38 C39 106.30(13)
C33 C38 C39 113.10(13)
C37 C41 C42 112.95(11)
C37 C41 C43 109.31(11)
C42 C41 C43 109.45(11)
C49 C44 C45 121.15(11)
C49 C44 N6 119.21(11)
C45 C44 N6 119.21(11)
C46 C45 C44 118.18(12)
C46 C45 C50 119.79(12)
C44 C45 C50 121.79(11)
C47 C46 C45 121.30(13)
C48 C47 C46 119.75(12)
C47 C48 C49 121.08(13)
C44 C49 C48 118.40(12)
C44 C49 C53 122.26(12)
C48 C49 C53 119.15(12)
C45 C50 C51 113.83(12)
C45 C50 C52 109.81(12)
C51 C50 C52 109.07(13)
C54 C53 C49 112.27(15)
C54 C53 C55 110.74(15)
C49 C53 C55 109.60(13)

loop_
_geom_bond_atom_site_label_1
_geom_bond_atom_site_label_2
_geom_bond_distance
Si1 N2 1.7432(10)
Si1 N1 1.7495(10)
N1 B1 1.4838(15)
N1 Si2 1.7745(10)
C1 C2 1.3389(18)
C1 N3 1.3979(15)
B1 N3 1.4535(15)
B1 N4 1.4535(15)
Si2 C29 1.8665(14)
Si2 C28 1.8686(14)
Si2 C27 1.8720(14)
N2 B2 1.4875(15)
N2 Si3 1.7760(10)
C2 N4 1.3989(15)
B2 N6 1.4524(15)
B2 N5 1.4537(15)
Si3 C58 1.8627(14)
Si3 C56 1.8687(14)
Si3 C57 1.8688(14)
N3 C3 1.4412(15)
C3 C4 1.4037(17)
C3 C8 1.4087(18)
N4 C15 1.4392(15)
C4 C5 1.4005(18)
C4 C9 1.5141(18)
N5 C30 1.4035(15)
N5 C32 1.4386(15)
C5 C6 1.380(2)
N6 C31 1.4036(15)
N6 C44 1.4398(15)
C6 C7 1.384(2)
C7 C8 1.3985(18)
C8 C12 1.5214(19)
C9 C10 1.5261(19)
C9 C11 1.5368(19)
C12 C13 1.507(2)
C12 C14 1.525(2)
C15 C16 1.4011(18)
C15 C20 1.4063(18)
C16 C17 1.3972(18)
C16 C21 1.5186(19)
C17 C18 1.380(2)
C18 C19 1.384(2)
C19 C20 1.3966(19)
C20 C24 1.5169(19)
C21 C22 1.532(2)
C21 C23 1.534(2)
C24 C26 1.511(2)
C24 C25 1.531(3)
C30 C31 1.3359(18)
C32 C37 1.4065(17)
C32 C33 1.4141(17)
C33 C34 1.3952(19)
C33 C38 1.5272(18)
C34 C35 1.385(2)
C35 C36 1.375(2)
C36 C37 1.3973(17)
C37 C41 1.5168(17)
C38 C40 1.526(2)
C38 C39 1.537(2)
C41 C42 1.5293(19)
C41 C43 1.5383(18)
C44 C49 1.3978(18)
C44 C45 1.4034(17)
C45 C46 1.3957(18)
C45 C50 1.5224(18)
C46 C47 1.383(2)
C47 C48 1.378(2)
C48 C49 1.4007(19)
C49 C53 1.5216(19)
C50 C51 1.524(2)
C50 C52 1.531(2)
C53 C54 1.520(3)
C53 C55 1.541(2)

loop_
_platon_squeeze_void_nr
_platon_squeeze_void_average_x
_platon_squeeze_void_average_y
_platon_squeeze_void_average_z
_platon_squeeze_void_volume
_platon_squeeze_void_count_electrons
_platon_squeeze_void_content
1 0.000 0.000 0.000 419 33 ' '
2 0.160 0.882 0.559 23 1 ' '
3 0.500 0.500 0.500 419 33 ' '
4 0.340 0.382 0.940 23 1 ' '
5 0.660 0.618 0.059 23 1 ' '
6 0.839 0.118 0.440 23 1 ' '
